data_2232337
loop_
_publ_author_name
'Liu, Ying-Ying'
'Wang, Chun-Jie'
'Yan, Yong-Sheng'

_publ_section_title
;
 Poly[[\m-2,2'-diethyl-1,1'-(propane-1,3-diyl)di-1<i>H</i>-imidazole-\k^2^<i>N</i>^3^:<i>N</i>^3'^](\m-5-hydroxyisophthalato-\k^2^<i>O</i>^1^:<i>O</i>^3^)zinc]
;
_journal_coeditor_code HY2473
_journal_issue 11
_journal_name_full 'Acta Crystallographica Section E'
_journal_page_first m1544
_journal_paper_doi 10.1107/S1600536811041456
_journal_volume 67
_journal_year 2011
_chemical_formula_iupac '[Zn (C8 H4 O5) (C13 H20 N4)]'
_chemical_formula_moiety 'C21 H24 N4 O5 Zn'
_chemical_formula_sum 'C21 H24 N4 O5 Zn'
_chemical_formula_weight 477.83
_chemical_name_systematic
;
Poly[[\m-2,2'-diethyl-1,1'-(propane-1,3-diyl)di-1<i>H</i>-imidazole-
\k^2^<i>N</i>^3^:<i>N</i>^3'^](\m-5-hydroxyisophthalato-
\k^2^<i>O</i>^1^:<i>O</i>^3^)zinc]
;
_space_group_IT_number 19
_symmetry_cell_setting orthorhombic
_symmetry_space_group_name_Hall 'P 2ac 2ab'
_symmetry_space_group_name_H-M 'P 21 21 21'
_atom_sites_solution_hydrogens geom
_atom_sites_solution_primary direct
_atom_sites_solution_secondary difmap
_audit_creation_method SHELXL-97
_cell_angle_alpha 90.00
_cell_angle_beta 90.00
_cell_angle_gamma 90.00
_cell_formula_units_Z 4
_cell_length_a 9.476(2)
_cell_length_b 14.846(4)
_cell_length_c 15.724(4)
_cell_measurement_reflns_used 4372
_cell_measurement_temperature 293(2)
_cell_measurement_theta_max 27.5
_cell_measurement_theta_min 3.0
_cell_volume 2212.1(9)
_computing_cell_refinement 'SAINT (Bruker, 2007)'
_computing_data_collection 'SMART (Bruker, 2007)'
_computing_data_reduction 'SAINT (Bruker, 2007)'
_computing_molecular_graphics 'XP in SHELXTL (Sheldrick, 2008) and DIAMOND (Brandenburg, 1999)'
_computing_publication_material 'SHELXTL (Sheldrick, 2008)'
_computing_structure_refinement 'SHELXL97 (Sheldrick, 2008)'
_computing_structure_solution 'SHELXS97 (Sheldrick, 2008)'
_diffrn_ambient_temperature 293(2)
_diffrn_measured_fraction_theta_full 0.989
_diffrn_measured_fraction_theta_max 0.991
_diffrn_measurement_device_type 'Bruker APEX CCD'
_diffrn_measurement_method '\f and \w'
_diffrn_radiation_monochromator graphite
_diffrn_radiation_source 'fine-focus sealed tube'
_diffrn_radiation_type MoK\a
_diffrn_radiation_wavelength 0.71073
_diffrn_reflns_av_R_equivalents 0.0470
_diffrn_reflns_av_sigmaI/netI 0.0423
_diffrn_reflns_limit_h_max 12
_diffrn_reflns_limit_h_min -12
_diffrn_reflns_limit_k_max 19
_diffrn_reflns_limit_k_min -19
_diffrn_reflns_limit_l_max 20
_diffrn_reflns_limit_l_min -20
_diffrn_reflns_number 21558
_diffrn_reflns_theta_full 25.00
_diffrn_reflns_theta_max 27.45
_diffrn_reflns_theta_min 3.03
_exptl_absorpt_coefficient_mu 1.150
_exptl_absorpt_correction_T_max 0.78
_exptl_absorpt_correction_T_min 0.68
_exptl_absorpt_correction_type multi-scan
_exptl_absorpt_process_details '(SADABS; Sheldrick, 1996)'
_exptl_crystal_colour colorless
_exptl_crystal_density_diffrn 1.435
_exptl_crystal_density_method 'not measured'
_exptl_crystal_description block
_exptl_crystal_F_000 992
_exptl_crystal_size_max 0.35
_exptl_crystal_size_mid 0.28
_exptl_crystal_size_min 0.22
_refine_diff_density_max 0.757
_refine_diff_density_min -0.462
_refine_ls_abs_structure_details 'Flack (1983), 2190 Friedel pairs'
_refine_ls_abs_structure_Flack -0.006(19)
_refine_ls_extinction_method none
_refine_ls_goodness_of_fit_ref 1.052
_refine_ls_hydrogen_treatment constr
_refine_ls_matrix_type full
_refine_ls_number_parameters 309
_refine_ls_number_reflns 5031
_refine_ls_number_restraints 15
_refine_ls_restrained_S_all 1.053
_refine_ls_R_factor_all 0.0599
_refine_ls_R_factor_gt 0.0503
_refine_ls_shift/su_max 0.001
_refine_ls_shift/su_mean 0.000
_refine_ls_structure_factor_coef Fsqd
_refine_ls_weighting_details 'calc w=1/[\s^2^(Fo^2^)+(0.0827P)^2^+0.6158P] where P=(Fo^2^+2Fc^2^)/3'
_refine_ls_weighting_scheme calc
_refine_ls_wR_factor_gt 0.1298
_refine_ls_wR_factor_ref 0.1359
_reflns_number_gt 4372
_reflns_number_total 5031
_reflns_threshold_expression I>2\s(I)
_cod_data_source_file hy2473.cif
_cod_data_source_block I
_cod_database_code 2232337
_cod_database_fobs_code 2232337

loop_
_symmetry_equiv_pos_as_xyz
'x, y, z'
'-x+1/2, -y, z+1/2'
'x+1/2, -y+1/2, -z'
'-x, y+1/2, -z+1/2'

loop_
_atom_site_type_symbol
_atom_site_label
_atom_site_fract_x
_atom_site_fract_y
_atom_site_fract_z
_atom_site_U_iso_or_equiv
_atom_site_adp_type
_atom_site_calc_flag
_atom_site_refinement_flags
_atom_site_occupancy
_atom_site_symmetry_multiplicity
_atom_site_disorder_assembly
_atom_site_disorder_group
Zn Zn1 0.35630(4) 0.49008(3) 0.79285(2) 0.03541(14) Uani d . 1 1 . .
C C1 0.1051(4) 0.2692(3) 0.8438(2) 0.0387(9) Uani d . 1 1 A .
C C2 0.0416(4) 0.2035(3) 0.7938(3) 0.0440(8) Uani d . 1 1 . .
H H2 0.0685 0.1960 0.7373 0.053 Uiso calc R 1 1 . .
C C3 -0.0616(5) 0.1496(3) 0.8286(3) 0.0433(9) Uani d . 1 1 . .
C C4 -0.0976(5) 0.1572(3) 0.9142(3) 0.0461(10) Uani d . 1 1 . .
H H4 -0.1669 0.1203 0.9374 0.055 Uiso calc R 1 1 . .
C C5 -0.0298(5) 0.2199(3) 0.9643(3) 0.0483(10) Uani d . 1 1 . .
C C6 0.0707(4) 0.2769(3) 0.9292(3) 0.0433(9) Uani d . 1 1 . .
H H6 0.1147 0.3202 0.9627 0.052 Uiso calc R 1 1 . .
C C7 0.2047(4) 0.3346(3) 0.8022(3) 0.0431(9) Uani d . 1 1 . .
C C8 -0.1388(5) 0.0841(3) 0.7711(3) 0.0500(10) Uani d . 1 1 . .
C C9 0.6553(7) 0.4354(5) 0.7377(5) 0.0501(18) Uani d P 0.670(9) 1 A 1
C C10 0.6928(9) 0.5229(7) 0.6298(6) 0.074(3) Uani d P 0.670(9) 1 A 1
H H10 0.7355 0.5526 0.5845 0.089 Uiso calc PR 0.670(9) 1 A 1
C C11 0.5662(9) 0.5394(7) 0.6600(6) 0.073(3) Uani d P 0.670(9) 1 A 1
H H11 0.5036 0.5821 0.6388 0.088 Uiso calc PR 0.670(9) 1 A 1
C C12 0.6801(12) 0.3705(7) 0.8109(6) 0.076(3) Uani d P 0.670(9) 1 A 1
H H12A 0.5913 0.3418 0.8254 0.091 Uiso calc PR 0.670(9) 1 A 1
H H12B 0.7447 0.3238 0.7923 0.091 Uiso calc PR 0.670(9) 1 A 1
C C13 0.7361(17) 0.4124(11) 0.8850(9) 0.125(5) Uani d PU 0.670(9) 1 A 1
H H13A 0.7485 0.3680 0.9288 0.188 Uiso calc PR 0.670(9) 1 A 1
H H13B 0.6720 0.4580 0.9044 0.188 Uiso calc PR 0.670(9) 1 A 1
H H13C 0.8255 0.4393 0.8717 0.188 Uiso calc PR 0.670(9) 1 A 1
N N1 0.5406(5) 0.4827(5) 0.7285(4) 0.0485(15) Uani d P 0.670(9) 1 A 1
N N2 0.7509(6) 0.4549(6) 0.6763(5) 0.0596(19) Uani d P 0.670(9) 1 A 1
C C9' 0.6253(19) 0.4478(11) 0.6920(11) 0.055(4) Uiso d P 0.330(9) 1 A 2
C C10' 0.759(2) 0.3791(11) 0.7897(13) 0.065(4) Uiso d P 0.330(9) 1 A 2
H H10' 0.8319 0.3473 0.8158 0.078 Uiso calc PR 0.330(9) 1 A 2
C C11' 0.632(2) 0.4049(13) 0.8242(13) 0.065(5) Uiso d P 0.330(9) 1 A 2
H H11' 0.6055 0.3970 0.8806 0.078 Uiso calc PR 0.330(9) 1 A 2
C C12' 0.582(2) 0.4836(13) 0.6092(12) 0.072(5) Uiso d P 0.330(9) 1 A 2
H H12C 0.4805 0.4924 0.6089 0.086 Uiso calc PR 0.330(9) 1 A 2
H H12D 0.6050 0.4403 0.5652 0.086 Uiso calc PR 0.330(9) 1 A 2
C C13' 0.654(5) 0.572(3) 0.590(3) 0.190(18) Uiso d P 0.330(9) 1 A 2
H H13D 0.6254 0.5924 0.5350 0.285 Uiso calc PR 0.330(9) 1 A 2
H H13E 0.7542 0.5631 0.5912 0.285 Uiso calc PR 0.330(9) 1 A 2
H H13F 0.6276 0.6153 0.6323 0.285 Uiso calc PR 0.330(9) 1 A 2
N N1' 0.5536(13) 0.4425(9) 0.7646(9) 0.048(3) Uiso d P 0.330(9) 1 A 2
N N2' 0.7539(16) 0.4120(11) 0.7057(11) 0.064(4) Uiso d P 0.330(9) 1 A 2
C C14 1.0407(5) 0.3771(3) 0.4292(3) 0.0562(11) Uani d U 1 1 . .
C C15 1.1817(6) 0.3995(4) 0.5348(3) 0.0669(13) Uani d U 1 1 . .
H H15 1.2243 0.3984 0.5880 0.080 Uiso calc R 1 1 . .
C C16 1.2190(6) 0.4502(4) 0.4687(3) 0.0604(12) Uani d . 1 1 . .
H H16 1.2954 0.4895 0.4674 0.073 Uiso calc R 1 1 . .
C C17 0.9295(7) 0.3325(5) 0.3727(5) 0.0909(17) Uani d U 1 1 . .
H H17A 0.8679 0.2959 0.4079 0.109 Uiso calc R 1 1 . .
H H17B 0.8724 0.3788 0.3461 0.109 Uiso calc R 1 1 . .
C C18 0.9932(11) 0.2750(7) 0.3056(6) 0.131(3) Uani d U 1 1 . .
H H18A 0.9196 0.2485 0.2719 0.196 Uiso calc R 1 1 . .
H H18B 1.0482 0.2282 0.3316 0.196 Uiso calc R 1 1 . .
H H18C 1.0528 0.3111 0.2699 0.196 Uiso calc R 1 1 . .
C C19 0.8787(5) 0.4029(5) 0.6543(4) 0.0755(17) Uani d . 1 1 . .
H H19A 0.9249 0.3857 0.7068 0.091 Uiso calc R 1 1 A 1
H H19B 0.9426 0.4426 0.6240 0.091 Uiso calc R 1 1 A 1
C C20 0.8589(6) 0.3184(5) 0.6009(4) 0.0743(15) Uani d . 1 1 A .
H H20A 0.8199 0.2713 0.6367 0.089 Uiso calc R 1 1 . .
H H20B 0.7908 0.3309 0.5564 0.089 Uiso calc R 1 1 . .
C C21 0.9938(6) 0.2838(4) 0.5604(3) 0.0610(13) Uani d . 1 1 . .
H H21A 1.0570 0.2639 0.6051 0.073 Uiso calc R 1 1 A .
H H21B 0.9711 0.2318 0.5256 0.073 Uiso calc R 1 1 . .
N N3 1.0663(5) 0.3485(3) 0.5086(3) 0.0614(10) Uani d U 1 1 A .
N N4 1.1266(5) 0.4352(3) 0.4023(2) 0.0554(9) Uani d . 1 1 . .
O O1 0.2832(3) 0.3822(2) 0.85403(19) 0.0452(7) Uani d . 1 1 A .
O O2 0.2081(4) 0.3430(3) 0.7259(2) 0.0658(10) Uani d . 1 1 A .
O O3 -0.0846(5) 0.0604(3) 0.7040(3) 0.0904(13) Uani d . 1 1 . .
O O4 -0.2584(3) 0.0565(2) 0.7965(2) 0.0586(8) Uani d . 1 1 . .
O O5 -0.0558(4) 0.2318(3) 1.0491(2) 0.0723(11) Uani d . 1 1 . .
H H5 -0.1164 0.1961 1.0647 0.109 Uiso calc R 1 1 . .

loop_
_atom_site_aniso_label
_atom_site_aniso_U_11
_atom_site_aniso_U_22
_atom_site_aniso_U_33
_atom_site_aniso_U_12
_atom_site_aniso_U_13
_atom_site_aniso_U_23
Zn1 0.0326(2) 0.0447(2) 0.0290(2) 0.00247(17) 0.00191(16) 0.00315(17)
C1 0.040(2) 0.043(2) 0.0338(18) -0.0005(16) -0.0058(15) 0.0043(15)
C2 0.049(2) 0.048(2) 0.0351(18) -0.0036(17) -0.0031(19) 0.0034(19)
C3 0.044(2) 0.047(2) 0.039(2) -0.0027(18) -0.0130(18) 0.0045(17)
C4 0.042(2) 0.054(2) 0.042(2) -0.0125(19) -0.0049(17) 0.0052(18)
C5 0.046(2) 0.064(3) 0.035(2) -0.012(2) -0.0022(18) 0.0027(19)
C6 0.042(2) 0.054(2) 0.0337(19) -0.0073(19) -0.0050(17) 0.0015(17)
C7 0.0355(18) 0.050(2) 0.044(2) 0.0016(16) 0.0002(18) 0.0066(19)
C8 0.057(2) 0.053(2) 0.040(2) -0.009(2) -0.009(2) -0.0020(17)
C9 0.029(3) 0.071(4) 0.051(4) 0.017(3) 0.019(3) 0.002(3)
C10 0.067(5) 0.094(6) 0.060(5) 0.009(5) 0.023(4) 0.029(5)
C11 0.061(5) 0.099(7) 0.060(5) 0.016(5) 0.003(4) 0.040(5)
C12 0.085(7) 0.084(6) 0.059(5) 0.027(5) 0.026(5) 0.028(5)
C13 0.125(5) 0.125(5) 0.125(5) 0.0007(10) -0.0007(10) 0.0000(10)
N1 0.036(2) 0.069(4) 0.040(3) 0.011(3) 0.010(2) 0.004(3)
N2 0.035(3) 0.083(5) 0.060(4) 0.013(3) 0.022(3) 0.016(4)
C14 0.057(3) 0.055(3) 0.057(3) 0.008(2) 0.017(2) 0.003(2)
C15 0.066(3) 0.092(4) 0.043(2) 0.004(2) 0.007(2) -0.001(2)
C16 0.061(3) 0.061(3) 0.059(3) -0.006(2) -0.016(2) 0.003(2)
C17 0.070(4) 0.103(5) 0.100(4) -0.031(3) -0.032(3) -0.002(3)
C18 0.131(3) 0.131(3) 0.131(3) 0.0004(10) 0.0001(10) -0.0026(10)
C19 0.041(3) 0.101(4) 0.084(4) 0.015(3) 0.029(3) 0.004(3)
C20 0.050(3) 0.108(4) 0.066(3) -0.007(3) 0.015(3) 0.017(3)
C21 0.061(3) 0.067(3) 0.055(3) 0.001(3) 0.011(2) 0.021(2)
N3 0.054(2) 0.067(3) 0.062(3) 0.0094(18) 0.0164(19) 0.015(2)
N4 0.061(2) 0.060(2) 0.0451(19) 0.005(2) 0.0057(18) 0.0053(16)
O1 0.0416(15) 0.0460(16) 0.0479(16) -0.0031(13) -0.0066(13) 0.0051(13)
O2 0.070(2) 0.089(3) 0.0385(18) -0.025(2) -0.0001(15) 0.0103(16)
O3 0.097(3) 0.109(3) 0.066(2) -0.037(3) -0.003(2) -0.034(3)
O4 0.0601(19) 0.0649(19) 0.0510(18) -0.0178(15) -0.0119(16) -0.0059(18)
O5 0.080(2) 0.104(3) 0.0330(16) -0.041(2) 0.0058(16) -0.0058(17)

loop_
_atom_type_symbol
_atom_type_description
_atom_type_scat_dispersion_real
_atom_type_scat_dispersion_imag
_atom_type_scat_source
C C 0.0033 0.0016 'International Tables Vol C Tables 4.2.6.8 and 6.1.1.4'
H H 0.0000 0.0000 'International Tables Vol C Tables 4.2.6.8 and 6.1.1.4'
N N 0.0061 0.0033 'International Tables Vol C Tables 4.2.6.8 and 6.1.1.4'
O O 0.0106 0.0060 'International Tables Vol C Tables 4.2.6.8 and 6.1.1.4'
Zn Zn 0.2839 1.4301 'International Tables Vol C Tables 4.2.6.8 and 6.1.1.4'

loop_
_geom_angle_atom_site_label_1
_geom_angle_atom_site_label_2
_geom_angle_atom_site_label_3
_geom_angle_site_symmetry_1
_geom_angle_site_symmetry_3
_geom_angle
O4 Zn1 O1 4_556 . 126.04(14)
O4 Zn1 N1 4_556 . 94.5(2)
O1 Zn1 N1 . . 119.9(2)
O4 Zn1 N1' 4_556 . 116.9(4)
O1 Zn1 N1' . . 98.3(4)
O4 Zn1 N4 4_556 2_665 111.58(15)
O1 Zn1 N4 . 2_665 93.26(15)
N1 Zn1 N4 . 2_665 112.4(2)
N1' Zn1 N4 . 2_665 107.2(4)
C6 C1 C2 . . 120.3(4)
C6 C1 C7 . . 121.0(4)
C2 C1 C7 . . 118.6(4)
C3 C2 C1 . . 119.3(4)
C3 C2 H2 . . 120.3
C1 C2 H2 . . 120.3
C2 C3 C4 . . 120.7(4)
C2 C3 C8 . . 118.5(4)
C4 C3 C8 . . 120.7(4)
C5 C4 C3 . . 119.6(4)
C5 C4 H4 . . 120.2
C3 C4 H4 . . 120.2
O5 C5 C4 . . 124.2(4)
O5 C5 C6 . . 115.6(4)
C4 C5 C6 . . 120.2(4)
C1 C6 C5 . . 119.7(4)
C1 C6 H6 . . 120.1
C5 C6 H6 . . 120.1
O2 C7 O1 . . 123.2(4)
O2 C7 C1 . . 121.1(4)
O1 C7 C1 . . 115.7(4)
O3 C8 O4 . . 123.6(4)
O3 C8 C3 . . 119.7(4)
O4 C8 C3 . . 116.8(4)
N1 C9 N2 . . 111.3(8)
N1 C9 C12 . . 123.7(7)
N2 C9 C12 . . 124.9(7)
C11 C10 N2 . . 108.2(7)
C11 C10 H10 . . 125.9
N2 C10 H10 . . 125.9
C10 C11 N1 . . 109.1(8)
C10 C11 H11 . . 125.4
N1 C11 H11 . . 125.4
C13 C12 C9 . . 113.6(10)
C13 C12 H12A . . 108.9
C9 C12 H12A . . 108.9
C13 C12 H12B . . 108.9
C9 C12 H12B . . 108.9
H12A C12 H12B . . 107.7
C12 C13 H13A . . 109.5
C12 C13 H13B . . 109.5
H13A C13 H13B . . 109.5
C12 C13 H13C . . 109.5
H13A C13 H13C . . 109.5
H13B C13 H13C . . 109.5
C9 N1 C11 . . 105.5(6)
C9 N1 Zn1 . . 134.0(6)
C11 N1 Zn1 . . 120.5(5)
C9 N2 C10 . . 105.7(6)
C9 N2 C19 . . 127.1(8)
C10 N2 C19 . . 126.3(6)
N1' C9' N2' . . 107.5(18)
N1' C9' C12' . . 129.8(18)
N2' C9' C12' . . 122.7(17)
C11' C10' N2' . . 103.9(16)
C11' C10' H10' . . 128.0
N2' C10' H10' . . 128.0
N1' C11' C10' . . 109.4(18)
N1' C11' H11' . . 125.3
C10' C11' H11' . . 125.3
C9' C12' C13' . . 111(2)
C9' C12' H12C . . 109.3
C13' C12' H12C . . 109.3
C9' C12' H12D . . 109.3
C13' C12' H12D . . 109.3
H12C C12' H12D . . 108.0
C12' C13' H13D . . 109.5
C12' C13' H13E . . 109.5
H13D C13' H13E . . 109.5
C12' C13' H13F . . 109.5
H13D C13' H13F . . 109.5
H13E C13' H13F . . 109.5
C11' N1' C9' . . 110.2(15)
C11' N1' Zn1 . . 120.5(13)
C9' N1' Zn1 . . 129.2(13)
C9' N2' C10' . . 108.6(16)
C9' N2' C19 . . 133.6(17)
C10' N2' C19 . . 117.7(14)
N4 C14 N3 . . 114.4(5)
N4 C14 C17 . . 123.3(5)
N3 C14 C17 . . 121.8(5)
C16 C15 N3 . . 106.6(5)
C16 C15 H15 . . 126.7
N3 C15 H15 . . 126.7
C15 C16 N4 . . 109.3(5)
C15 C16 H16 . . 125.4
N4 C16 H16 . . 125.4
C18 C17 C14 . . 112.4(6)
C18 C17 H17A . . 109.1
C14 C17 H17A . . 109.1
C18 C17 H17B . . 109.1
C14 C17 H17B . . 109.1
H17A C17 H17B . . 107.8
C17 C18 H18A . . 109.5
C17 C18 H18B . . 109.5
H18A C18 H18B . . 109.5
C17 C18 H18C . . 109.5
H18A C18 H18C . . 109.5
H18B C18 H18C . . 109.5
N2' C19 C20 . . 106.6(7)
N2 C19 C20 . . 117.4(5)
N2' C19 H19A . . 85.2
N2 C19 H19A . . 108.0
C20 C19 H19A . . 108.0
N2' C19 H19B . . 137.0
N2 C19 H19B . . 108.0
C20 C19 H19B . . 108.0
H19A C19 H19B . . 107.2
C21 C20 C19 . . 114.0(5)
C21 C20 H20A . . 108.7
C19 C20 H20A . . 108.7
C21 C20 H20B . . 108.7
C19 C20 H20B . . 108.7
H20A C20 H20B . . 107.6
N3 C21 C20 . . 114.6(4)
N3 C21 H21A . . 108.6
C20 C21 H21A . . 108.6
N3 C21 H21B . . 108.6
C20 C21 H21B . . 108.6
H21A C21 H21B . . 107.6
C14 N3 C15 . . 104.2(4)
C14 N3 C21 . . 130.9(5)
C15 N3 C21 . . 124.9(5)
C14 N4 C16 . . 105.5(4)
C14 N4 Zn1 . 2_664 134.6(4)
C16 N4 Zn1 . 2_664 119.7(3)
C7 O1 Zn1 . . 109.3(3)
C8 O4 Zn1 . 4_546 111.2(3)
C5 O5 H5 . . 109.5

loop_
_geom_bond_atom_site_label_1
_geom_bond_atom_site_label_2
_geom_bond_site_symmetry_2
_geom_bond_distance
_geom_bond_publ_flag
Zn1 O1 . 1.992(3) yes
Zn1 O4 4_556 1.950(3) yes
Zn1 N1 . 2.021(5) yes
Zn1 N1' . 2.047(13) yes
Zn1 N4 2_665 2.055(4) yes
C1 C6 . 1.386(6) ?
C1 C2 . 1.390(6) ?
C1 C7 . 1.504(6) ?
C2 C3 . 1.378(6) ?
C2 H2 . 0.9300 ?
C3 C4 . 1.393(6) ?
C3 C8 . 1.517(6) ?
C4 C5 . 1.377(6) ?
C4 H4 . 0.9300 ?
C5 O5 . 1.367(5) ?
C5 C6 . 1.390(6) ?
C6 H6 . 0.9300 ?
C7 O2 . 1.206(5) ?
C7 O1 . 1.311(5) ?
C8 O3 . 1.225(6) ?
C8 O4 . 1.269(6) ?
C9 N1 . 1.302(9) ?
C9 N2 . 1.355(9) ?
C9 C12 . 1.520(11) ?
C10 C11 . 1.314(12) ?
C10 N2 . 1.362(12) ?
C10 H10 . 0.9300 ?
C11 N1 . 1.388(10) ?
C11 H11 . 0.9300 ?
C12 C13 . 1.423(17) ?
C12 H12A . 0.9700 ?
C12 H12B . 0.9700 ?
C13 H13A . 0.9600 ?
C13 H13B . 0.9600 ?
C13 H13C . 0.9600 ?
N2 C19 . 1.477(8) ?
C9' N1' . 1.33(2) ?
C9' N2' . 1.35(2) ?
C9' C12' . 1.46(2) ?
C10' C11' . 1.38(3) ?
C10' N2' . 1.41(3) ?
C10' H10' . 0.9300 ?
C11' N1' . 1.32(2) ?
C11' H11' . 0.9300 ?
C12' C13' . 1.50(5) ?
C12' H12C . 0.9700 ?
C12' H12D . 0.9700 ?
C13' H13D . 0.9600 ?
C13' H13E . 0.9600 ?
C13' H13F . 0.9600 ?
N2' C19 . 1.439(16) ?
C14 N4 . 1.258(6) ?
C14 N3 . 1.341(6) ?
C14 C17 . 1.529(8) ?
C15 C16 . 1.331(8) ?
C15 N3 . 1.393(7) ?
C15 H15 . 0.9300 ?
C16 N4 . 1.380(6) ?
C16 H16 . 0.9300 ?
C17 C18 . 1.486(11) ?
C17 H17A . 0.9700 ?
C17 H17B . 0.9700 ?
C18 H18A . 0.9600 ?
C18 H18B . 0.9600 ?
C18 H18C . 0.9600 ?
C19 C20 . 1.520(9) ?
C19 H19A . 0.9700 ?
C19 H19B . 0.9700 ?
C20 C21 . 1.518(8) ?
C20 H20A . 0.9700 ?
C20 H20B . 0.9700 ?
C21 N3 . 1.434(6) ?
C21 H21A . 0.9700 ?
C21 H21B . 0.9700 ?
N4 Zn1 2_664 2.055(4) ?
O4 Zn1 4_546 1.950(3) ?
O5 H5 . 0.8200 ?

loop_
_geom_hbond_atom_site_label_D
_geom_hbond_atom_site_label_H
_geom_hbond_atom_site_label_A
_geom_hbond_site_symmetry_A
_geom_hbond_distance_DH
_geom_hbond_distance_HA
_geom_hbond_distance_DA
_geom_hbond_angle_DHA
O5 H5 O1 3_457 0.82 1.97 2.741(5) 156

loop_
_geom_torsion_atom_site_label_1
_geom_torsion_atom_site_label_2
_geom_torsion_atom_site_label_3
_geom_torsion_atom_site_label_4
_geom_torsion_site_symmetry_1
_geom_torsion_site_symmetry_4
_geom_torsion
C6 C1 C2 C3 . . 3.6(6)
C7 C1 C2 C3 . . -172.8(4)
C1 C2 C3 C4 . . -3.2(6)
C1 C2 C3 C8 . . 174.6(4)
C2 C3 C4 C5 . . 0.5(7)
C8 C3 C4 C5 . . -177.3(4)
C3 C4 C5 O5 . . -179.0(5)
C3 C4 C5 C6 . . 2.0(7)
C2 C1 C6 C5 . . -1.3(6)
C7 C1 C6 C5 . . 175.1(4)
O5 C5 C6 C1 . . 179.3(4)
C4 C5 C6 C1 . . -1.6(7)
C6 C1 C7 O2 . . -161.1(4)
C2 C1 C7 O2 . . 15.2(6)
C6 C1 C7 O1 . . 17.3(6)
C2 C1 C7 O1 . . -166.3(4)
C2 C3 C8 O3 . . 21.4(7)
C4 C3 C8 O3 . . -160.7(5)
C2 C3 C8 O4 . . -158.8(4)
C4 C3 C8 O4 . . 19.0(6)
N2 C10 C11 N1 . . 1.1(12)
N1 C9 C12 C13 . . -85.8(13)
N2 C9 C12 C13 . . 90.9(13)
N2 C9 N1 C11 . . -3.2(10)
C12 C9 N1 C11 . . 173.9(9)
N2 C9 N1 Zn1 . . 179.5(6)
C12 C9 N1 Zn1 . . -3.4(12)
C10 C11 N1 C9 . . 1.3(11)
C10 C11 N1 Zn1 . . 179.0(7)
O4 Zn1 N1 C9 4_556 . -165.9(7)
O1 Zn1 N1 C9 . . -29.4(8)
N1' Zn1 N1 C9 . . -3.3(10)
N4 Zn1 N1 C9 2_665 . 78.6(7)
O4 Zn1 N1 C11 4_556 . 17.1(7)
O1 Zn1 N1 C11 . . 153.7(6)
N1' Zn1 N1 C11 . . 179.7(13)
N4 Zn1 N1 C11 2_665 . -98.4(7)
N1 C9 N2 C10 . . 3.9(10)
C12 C9 N2 C10 . . -173.2(9)
N1 C9 N2 C19 . . -166.0(7)
C12 C9 N2 C19 . . 17.0(14)
C11 C10 N2 C9 . . -3.0(11)
C11 C10 N2 C19 . . 167.0(9)
N2' C10' C11' N1' . . 4.9(19)
N1' C9' C12' C13' . . 108(3)
N2' C9' C12' C13' . . -73(3)
C10' C11' N1' C9' . . -3(2)
C10' C11' N1' Zn1 . . -179.6(11)
N2' C9' N1' C11' . . 0.3(19)
C12' C9' N1' C11' . . 179.6(18)
N2' C9' N1' Zn1 . . 176.1(11)
C12' C9' N1' Zn1 . . -5(3)
O4 Zn1 N1' C11' 4_556 . 173.2(12)
O1 Zn1 N1' C11' . . -49.0(13)
N1 Zn1 N1' C11' . . 153.7(19)
N4 Zn1 N1' C11' 2_665 . 47.1(14)
O4 Zn1 N1' C9' 4_556 . -2.2(15)
O1 Zn1 N1' C9' . . 135.6(13)
N1 Zn1 N1' C9' . . -21.7(11)
N4 Zn1 N1' C9' 2_665 . -128.3(13)
N1' C9' N2' C10' . . 2.9(19)
C12' C9' N2' C10' . . -176.5(16)
N1' C9' N2' C19 . . -176.2(15)
C12' C9' N2' C19 . . 4(3)
C11' C10' N2' C9' . . -4.8(19)
C11' C10' N2' C19 . . 174.5(13)
N3 C15 C16 N4 . . 2.4(6)
N4 C14 C17 C18 . . 65.8(8)
N3 C14 C17 C18 . . -105.1(7)
C9' N2' C19 N2 . . 31.4(15)
C10' N2' C19 N2 . . -148(2)
C9' N2' C19 C20 . . -84.1(19)
C10' N2' C19 C20 . . 96.9(14)
C9 N2 C19 N2' . . 1.7(13)
C10 N2 C19 N2' . . -166.2(18)
C9 N2 C19 C20 . . 78.4(10)
C10 N2 C19 C20 . . -89.5(10)
N2' C19 C20 C21 . . -164.5(8)
N2 C19 C20 C21 . . 163.6(5)
C19 C20 C21 N3 . . -55.8(7)
N4 C14 N3 C15 . . 2.7(6)
C17 C14 N3 C15 . . 174.3(5)
N4 C14 N3 C21 . . -179.8(5)
C17 C14 N3 C21 . . -8.2(8)
C16 C15 N3 C14 . . -3.0(6)
C16 C15 N3 C21 . . 179.3(5)
C20 C21 N3 C14 . . -78.2(7)
C20 C21 N3 C15 . . 98.8(6)
N3 C14 N4 C16 . . -1.2(6)
C17 C14 N4 C16 . . -172.7(5)
N3 C14 N4 Zn1 . 2_664 -176.4(3)
C17 C14 N4 Zn1 . 2_664 12.0(8)
C15 C16 N4 C14 . . -0.8(6)
C15 C16 N4 Zn1 . 2_664 175.3(4)
O2 C7 O1 Zn1 . . 17.5(5)
C1 C7 O1 Zn1 . . -161.0(3)
O4 Zn1 O1 C7 4_556 . 33.0(3)
N1 Zn1 O1 C7 . . -89.0(3)
N1' Zn1 O1 C7 . . -99.2(4)
N4 Zn1 O1 C7 2_665 . 152.8(3)
O3 C8 O4 Zn1 . 4_546 -10.0(6)
C3 C8 O4 Zn1 . 4_546 170.2(3)
